data_7113365
loop_
_publ_author_name
'Rudiger Bertermann'
'Holger Braunschweig'
'William C. Ewing'
'Thomas Kramer'
'Ashwini K. Phukan'
'Alfredo Vargas'
'Christine Werner'

_publ_section_title
;
 Synthesis and characterization of a mercury-containing trimetalloboride
;
_journal_name_full Chem.Commun.
_journal_page_first 5729
_journal_paper_doi 10.1039/C4CC01246A
_journal_volume 50
_journal_year 2014
_chemical_formula_moiety 'C20 H15 B Hg Mn2 O4'
_chemical_formula_sum 'C20 H15 B Hg Mn2 O4'
_chemical_formula_weight 640.60
_chemical_name_common
;
?
;
_chemical_name_systematic
;
?
;
_space_group_IT_number 2
_symmetry_cell_setting triclinic
_symmetry_space_group_name_Hall '-P 1'
_symmetry_space_group_name_H-M 'P -1'
_atom_sites_solution_hydrogens geom
_atom_sites_solution_primary direct
_atom_sites_solution_secondary difmap
_audit_creation_method SHELXL-97
_cell_angle_alpha 87.903(3)
_cell_angle_beta 80.315(3)
_cell_angle_gamma 74.374(2)
_cell_formula_units_Z 4
_cell_length_a 11.7014(9)
_cell_length_b 11.8444(10)
_cell_length_c 14.6285(12)
_cell_measurement_reflns_used 9905
_cell_measurement_temperature 100(2)
_cell_measurement_theta_max 26.75
_cell_measurement_theta_min 2.27
_cell_volume 1924.6(3)
_computing_cell_refinement 'Saint+ ver. 7.68A (Bruker AXS)'
_computing_data_collection 'APEX2 ver. 2010.3 (Bruker AXS)'
_computing_data_reduction 'Saint+ ver. 7.68A (Bruker AXS)'
_computing_molecular_graphics 'XP ver. 5.1 (Bruker AXS, 1998)'
_computing_publication_material 'SHELXL-97 (Sheldrick, 2008)'
_computing_structure_refinement 'SHELXL-97 (Sheldrick, 1997)'
_computing_structure_solution 'SHELXS-97 (Sheldrick, 1990)'
_diffrn_ambient_temperature 100(2)
_diffrn_detector_area_resol_mean 8.333
_diffrn_measured_fraction_theta_full 1.000
_diffrn_measured_fraction_theta_max 1.000
_diffrn_measurement_device_type 'Bruker X8-APEX II'
_diffrn_measurement_method '\f and \w scans'
_diffrn_radiation_monochromator 'multi-layer mirror'
_diffrn_radiation_source 'rotating anode'
_diffrn_radiation_type MoK\a
_diffrn_radiation_wavelength 0.71073
_diffrn_reflns_av_R_equivalents 0.0385
_diffrn_reflns_av_sigmaI/netI 0.0320
_diffrn_reflns_limit_h_max 14
_diffrn_reflns_limit_h_min -14
_diffrn_reflns_limit_k_max 14
_diffrn_reflns_limit_k_min -14
_diffrn_reflns_limit_l_max 18
_diffrn_reflns_limit_l_min -18
_diffrn_reflns_number 35305
_diffrn_reflns_theta_full 26.02
_diffrn_reflns_theta_max 26.02
_diffrn_reflns_theta_min 1.41
_exptl_absorpt_coefficient_mu 9.273
_exptl_absorpt_correction_T_max 0.7454
_exptl_absorpt_correction_T_min 0.5203
_exptl_absorpt_correction_type multi-scan
_exptl_absorpt_process_details 'Sadabs 2008/1 (Bruker 2008)'
_exptl_crystal_colour yellow
_exptl_crystal_density_diffrn 2.211
_exptl_crystal_density_method 'not measured'
_exptl_crystal_description block
_exptl_crystal_F_000 1208
_exptl_crystal_size_max 0.21
_exptl_crystal_size_mid 0.13
_exptl_crystal_size_min 0.06
_refine_diff_density_max 0.658
_refine_diff_density_min -0.633
_refine_diff_density_rms 0.104
_refine_ls_extinction_method none
_refine_ls_goodness_of_fit_ref 1.034
_refine_ls_hydrogen_treatment constr
_refine_ls_matrix_type full
_refine_ls_number_parameters 551
_refine_ls_number_reflns 7603
_refine_ls_number_restraints 158
_refine_ls_restrained_S_all 1.024
_refine_ls_R_factor_all 0.0237
_refine_ls_R_factor_gt 0.0190
_refine_ls_shift/su_max 0.004
_refine_ls_shift/su_mean 0.000
_refine_ls_structure_factor_coef Fsqd
_refine_ls_weighting_details 'calc w=1/[\s^2^(Fo^2^)+(0.0143P)^2^+0.4553P] where P=(Fo^2^+2Fc^2^)/3'
_refine_ls_weighting_scheme calc
_refine_ls_wR_factor_gt 0.0396
_refine_ls_wR_factor_ref 0.0410
_reflns_number_gt 6794
_reflns_number_total 7603
_reflns_threshold_expression >2sigma(I)
_cod_data_source_file c4cc01246a2.cif
_cod_data_source_block 1
_cod_original_sg_symbol_H-M P-1
_cod_database_code 7113365

loop_
_symmetry_equiv_pos_as_xyz
'x, y, z'
'-x, -y, -z'

loop_
_atom_site_label
_atom_site_type_symbol
_atom_site_fract_x
_atom_site_fract_y
_atom_site_fract_z
_atom_site_U_iso_or_equiv
_atom_site_adp_type
_atom_site_occupancy
_atom_site_symmetry_multiplicity
_atom_site_calc_flag
_atom_site_refinement_flags
_atom_site_disorder_assembly
_atom_site_disorder_group
Hg1 Hg 0.916541(10) 0.982009(9) 0.687508(8) 0.01473(4) Uani 1 1 d . . .
B1 B 0.7291(3) 0.9485(3) 0.7264(2) 0.0154(8) Uani 1 1 d . . .
O1 O 0.5255(2) 0.8209(2) 0.79259(16) 0.0250(5) Uani 1 1 d . . .
C1 C 0.5835(3) 0.8754(3) 0.8173(2) 0.0171(7) Uani 1 1 d . . .
Mn1 Mn 0.67989(4) 0.95007(4) 0.85405(3) 0.01418(10) Uani 1 1 d . . .
O2 O 0.5343(2) 1.18837(19) 0.82385(15) 0.0259(5) Uani 1 1 d . . .
C2 C 0.5913(3) 1.0931(3) 0.8348(2) 0.0183(7) Uani 1 1 d . . .
Mn2 Mn 0.76302(4) 0.93659(4) 0.59056(3) 0.01282(10) Uani 1 1 d . . .
O3 O 0.51748(19) 1.0886(2) 0.63179(16) 0.0299(6) Uani 1 1 d . . .
C3 C 0.6150(3) 1.0298(3) 0.6163(2) 0.0192(7) Uani 1 1 d . . .
C4 C 0.8109(3) 1.0583(3) 0.5349(2) 0.0216(7) Uani 1 1 d . . .
O4 O 0.8380(2) 1.1357(2) 0.49579(16) 0.0317(6) Uani 1 1 d . . .
C11 C 0.8532(3) 0.8815(3) 0.8982(2) 0.0210(7) Uani 1 1 d . . .
H11 H 0.9280 0.8618 0.8573 0.025 Uiso 1 1 calc R . .
C12 C 0.7795(3) 0.8055(3) 0.9271(2) 0.0211(7) Uani 1 1 d . . .
H12 H 0.7956 0.7260 0.9084 0.025 Uiso 1 1 calc R . .
C13 C 0.6772(3) 0.8690(3) 0.9892(2) 0.0200(7) Uani 1 1 d . . .
H13 H 0.6131 0.8394 1.0197 0.024 Uiso 1 1 calc R . .
C14 C 0.6878(3) 0.9828(3) 0.9973(2) 0.0210(7) Uani 1 1 d . . .
H14 H 0.6322 1.0442 1.0344 0.025 Uiso 1 1 calc R . .
C15 C 0.7962(3) 0.9908(3) 0.9403(2) 0.0200(7) Uani 1 1 d . . .
H15 H 0.8252 1.0587 0.9323 0.024 Uiso 1 1 calc R . .
C16 C 0.8995(12) 0.7756(11) 0.5528(7) 0.0154(11) Uani 0.64(3) 1 d PU A 1
H16 H 0.9811 0.7602 0.5611 0.018 Uiso 0.64(3) 1 calc PR A 1
C17 C 0.8568(9) 0.8278(9) 0.4729(7) 0.0140(12) Uani 0.64(3) 1 d PU A 1
H17 H 0.9005 0.8544 0.4196 0.017 Uiso 0.64(3) 1 calc PR A 1
C18 C 0.7185(10) 0.8316(8) 0.4927(8) 0.0156(12) Uani 0.64(3) 1 d PU A 1
H18 H 0.6592 0.8601 0.4543 0.019 Uiso 0.64(3) 1 calc PR A 1
C19 C 0.7050(9) 0.7812(8) 0.5834(8) 0.0160(12) Uani 0.64(3) 1 d PU A 1
H19 H 0.6324 0.7701 0.6176 0.019 Uiso 0.64(3) 1 calc PR A 1
C20 C 0.8178(10) 0.7509(8) 0.6131(7) 0.0156(12) Uani 0.64(3) 1 d PU A 1
H20 H 0.8314 0.7162 0.6712 0.019 Uiso 0.64(3) 1 calc PR A 1
C61 C 0.898(2) 0.781(2) 0.5348(13) 0.0154(14) Uani 0.36(3) 1 d PU A 2
H61 H 0.9816 0.7661 0.5380 0.018 Uiso 0.36(3) 1 calc PR A 2
C62 C 0.8311(16) 0.8307(17) 0.4638(13) 0.0149(14) Uani 0.36(3) 1 d PU A 2
H62 H 0.8703 0.8523 0.4063 0.018 Uiso 0.36(3) 1 calc PR A 2
C63 C 0.7389(16) 0.8431(15) 0.4758(12) 0.0156(15) Uani 0.36(3) 1 d PU A 2
H63 H 0.6893 0.8818 0.4327 0.019 Uiso 0.36(3) 1 calc PR A 2
C64 C 0.6913(14) 0.7988(15) 0.5606(14) 0.0142(15) Uani 0.36(3) 1 d PU A 2
H64 H 0.6098 0.7985 0.5805 0.017 Uiso 0.36(3) 1 calc PR A 2
C65 C 0.7864(19) 0.7557(15) 0.6095(13) 0.0156(14) Uani 0.36(3) 1 d PU A 2
H65 H 0.7865 0.7215 0.6693 0.019 Uiso 0.36(3) 1 calc PR A 2
C21 C 1.0606(3) 1.0204(2) 0.7346(2) 0.0143(6) Uani 1 1 d . . .
C22 C 1.0430(3) 1.1167(3) 0.7913(2) 0.0201(7) Uani 1 1 d . . .
H22 H 0.9634 1.1627 0.8126 0.024 Uiso 1 1 calc R . .
C23 C 1.1391(3) 1.1475(3) 0.8175(2) 0.0227(7) Uani 1 1 d . . .
H23 H 1.1249 1.2132 0.8573 0.027 Uiso 1 1 calc R . .
C24 C 1.2553(3) 1.0827(3) 0.7859(2) 0.0248(8) Uani 1 1 d . . .
H24 H 1.3215 1.1049 0.8022 0.030 Uiso 1 1 calc R . .
C25 C 1.2747(3) 0.9852(3) 0.7304(2) 0.0199(7) Uani 1 1 d . . .
H25 H 1.3545 0.9396 0.7092 0.024 Uiso 1 1 calc R . .
C26 C 1.1789(3) 0.9539(3) 0.7057(2) 0.0164(7) Uani 1 1 d . . .
H26 H 1.1934 0.8859 0.6684 0.020 Uiso 1 1 calc R . .
Mn31 Mn 0.27550(4) 0.54623(4) 0.66517(3) 0.01403(10) Uani 1 1 d . . .
Hg31 Hg 0.472872(10) 0.515268(10) 0.809315(8) 0.01693(4) Uani 1 1 d . . .
B31 B 0.2764(3) 0.5569(3) 0.7917(2) 0.0163(8) Uani 1 1 d . . .
O31 O 0.04420(18) 0.71698(18) 0.72639(16) 0.0256(5) Uani 1 1 d . . .
C31 C 0.1378(3) 0.6510(3) 0.7000(2) 0.0175(7) Uani 1 1 d . . .
Mn32 Mn 0.26352(4) 0.57351(4) 0.92541(3) 0.01340(10) Uani 1 1 d . . .
O32 O 0.4111(2) 0.72303(19) 0.61626(16) 0.0265(6) Uani 1 1 d . . .
C32 C 0.3576(3) 0.6549(3) 0.6361(2) 0.0179(7) Uani 1 1 d . . .
C33 C 0.1618(3) 0.4908(3) 0.9097(2) 0.0204(7) Uani 1 1 d . . .
O33 O 0.0937(2) 0.4391(2) 0.90097(17) 0.0311(6) Uani 1 1 d . . .
C34 C 0.3556(3) 0.4472(3) 0.9758(2) 0.0169(7) Uani 1 1 d . . .
O34 O 0.40903(19) 0.36899(18) 1.01374(15) 0.0231(5) Uani 1 1 d . . .
C41 C 0.3126(3) 0.4612(3) 0.5303(2) 0.0273(8) Uani 1 1 d . . .
H41 H 0.3245 0.4992 0.4726 0.033 Uiso 1 1 calc R . .
C42 C 0.4020(3) 0.4066(3) 0.5823(2) 0.0269(8) Uani 1 1 d . . .
H42 H 0.4852 0.4024 0.5663 0.032 Uiso 1 1 calc R . .
C43 C 0.3480(3) 0.3588(3) 0.6624(2) 0.0229(7) Uani 1 1 d . . .
H43 H 0.3881 0.3155 0.7091 0.027 Uiso 1 1 calc R . .
C44 C 0.2244(3) 0.3868(3) 0.6604(2) 0.0226(8) Uani 1 1 d . . .
H44 H 0.1655 0.3668 0.7063 0.027 Uiso 1 1 calc R . .
C45 C 0.2022(3) 0.4499(3) 0.5788(2) 0.0227(7) Uani 1 1 d . . .
H45 H 0.1260 0.4795 0.5600 0.027 Uiso 1 1 calc R . .
C46 C 0.1934(3) 0.7579(2) 0.9062(2) 0.0200(7) Uani 1 1 d . . .
H46 H 0.1736 0.7922 0.8493 0.024 Uiso 1 1 calc R . .
C47 C 0.3056(3) 0.7381(3) 0.9362(2) 0.0221(8) Uani 1 1 d . . .
H47 H 0.3750 0.7568 0.9028 0.027 Uiso 1 1 calc R . .
C48 C 0.2968(3) 0.6854(3) 1.0245(2) 0.0229(7) Uani 1 1 d . . .
H48 H 0.3593 0.6626 1.0608 0.028 Uiso 1 1 calc R . .
C49 C 0.1795(3) 0.6727(3) 1.0494(2) 0.0212(7) Uani 1 1 d . . .
H49 H 0.1489 0.6400 1.1054 0.025 Uiso 1 1 calc R . .
C50 C 0.1157(3) 0.7170(3) 0.9770(2) 0.0193(7) Uani 1 1 d . . .
H50 H 0.0342 0.7193 0.9756 0.023 Uiso 1 1 calc R . .
C51 C 0.6563(3) 0.4634(3) 0.7542(2) 0.0158(7) Uani 1 1 d . . .
C52 C 0.7031(3) 0.3613(3) 0.7021(2) 0.0217(7) Uani 1 1 d . . .
H52 H 0.6512 0.3155 0.6913 0.026 Uiso 1 1 calc R . .
C53 C 0.8252(3) 0.3245(3) 0.6653(2) 0.0279(8) Uani 1 1 d . . .
H53 H 0.8561 0.2540 0.6299 0.034 Uiso 1 1 calc R . .
C54 C 0.9011(3) 0.3907(3) 0.6805(2) 0.0251(8) Uani 1 1 d . . .
H54 H 0.9842 0.3663 0.6550 0.030 Uiso 1 1 calc R . .
C55 C 0.8564(3) 0.4910(3) 0.7320(2) 0.0211(7) Uani 1 1 d . . .
H55 H 0.9091 0.5356 0.7433 0.025 Uiso 1 1 calc R . .
C56 C 0.7347(3) 0.5293(3) 0.7685(2) 0.0192(7) Uani 1 1 d . . .
H56 H 0.7046 0.6003 0.8033 0.023 Uiso 1 1 calc R . .

loop_
_atom_site_aniso_label
_atom_site_aniso_U_11
_atom_site_aniso_U_22
_atom_site_aniso_U_33
_atom_site_aniso_U_23
_atom_site_aniso_U_13
_atom_site_aniso_U_12
Hg1 0.01233(6) 0.01711(6) 0.01553(7) -0.00066(5) -0.00330(5) -0.00451(5)
B1 0.0096(16) 0.0145(16) 0.021(2) 0.0040(15) -0.0048(14) -0.0008(13)
O1 0.0207(12) 0.0309(13) 0.0278(14) 0.0043(11) -0.0081(10) -0.0126(11)
C1 0.0130(15) 0.0195(16) 0.0142(16) 0.0040(13) 0.0000(13) 0.0016(13)
Mn1 0.0127(2) 0.0174(2) 0.0114(2) -0.00034(19) -0.00093(18) -0.00270(18)
O2 0.0270(13) 0.0220(12) 0.0248(13) 0.0001(10) -0.0037(10) -0.0002(10)
C2 0.0172(16) 0.0262(17) 0.0111(16) -0.0025(14) -0.0001(13) -0.0062(14)
Mn2 0.0129(2) 0.0140(2) 0.0116(2) -0.00089(18) -0.00186(18) -0.00365(18)
O3 0.0188(12) 0.0322(13) 0.0345(15) -0.0061(11) -0.0092(11) 0.0043(11)
C3 0.0229(17) 0.0203(16) 0.0176(17) -0.0003(14) -0.0068(14) -0.0089(14)
C4 0.0269(18) 0.0231(17) 0.0149(17) -0.0057(14) -0.0046(14) -0.0053(14)
O4 0.0527(17) 0.0296(13) 0.0236(14) 0.0076(11) -0.0121(12) -0.0269(12)
C11 0.0167(16) 0.0307(18) 0.0149(17) 0.0044(14) -0.0046(13) -0.0042(14)
C12 0.0282(18) 0.0177(15) 0.0173(17) 0.0022(14) -0.0066(14) -0.0044(14)
C13 0.0218(17) 0.0242(16) 0.0143(16) 0.0054(14) -0.0029(13) -0.0072(14)
C14 0.0261(18) 0.0211(16) 0.0148(17) -0.0026(14) -0.0031(14) -0.0046(14)
C15 0.0252(17) 0.0252(17) 0.0141(17) 0.0040(14) -0.0105(13) -0.0108(14)
C16 0.0175(17) 0.0140(18) 0.014(3) -0.003(2) -0.007(2) -0.0001(16)
C17 0.015(2) 0.0148(17) 0.013(2) -0.0047(17) -0.003(2) -0.003(2)
C18 0.018(2) 0.016(2) 0.015(2) -0.0058(19) -0.0072(18) -0.0052(18)
C19 0.019(2) 0.015(2) 0.016(3) -0.001(2) -0.004(2) -0.0071(19)
C20 0.017(2) 0.0129(18) 0.0182(19) -0.0005(16) -0.008(2) -0.003(2)
C61 0.016(2) 0.014(2) 0.015(3) -0.001(2) -0.002(2) -0.003(2)
C62 0.017(3) 0.015(2) 0.012(2) -0.003(2) -0.003(2) -0.003(2)
C63 0.018(3) 0.017(3) 0.013(3) -0.002(2) -0.003(2) -0.007(2)
C64 0.017(2) 0.014(3) 0.015(3) -0.004(2) -0.006(2) -0.007(2)
C65 0.018(3) 0.014(2) 0.016(2) -0.001(2) -0.004(3) -0.005(2)
C21 0.0142(15) 0.0168(14) 0.0135(16) 0.0023(13) -0.0039(12) -0.0063(12)
C22 0.0212(17) 0.0243(17) 0.0140(17) -0.0015(14) -0.0004(13) -0.0058(14)
C23 0.0325(19) 0.0240(17) 0.0177(18) -0.0061(14) -0.0067(14) -0.0154(15)
C24 0.0239(18) 0.039(2) 0.0189(18) 0.0062(16) -0.0092(14) -0.0185(16)
C25 0.0140(15) 0.0266(17) 0.0185(17) 0.0086(14) -0.0069(13) -0.0030(13)
C26 0.0201(16) 0.0185(15) 0.0121(16) 0.0026(13) -0.0041(13) -0.0070(13)
Mn31 0.0146(2) 0.0134(2) 0.0133(2) -0.00228(19) -0.00177(18) -0.00257(18)
Hg31 0.01169(6) 0.01910(6) 0.01802(7) -0.00065(5) 0.00042(5) -0.00240(5)
B31 0.0107(16) 0.0161(17) 0.021(2) -0.0048(15) 0.0006(14) -0.0023(14)
O31 0.0174(12) 0.0216(12) 0.0344(14) -0.0050(11) -0.0055(10) 0.0018(10)
C31 0.0198(16) 0.0208(16) 0.0170(17) 0.0034(13) -0.0089(13) -0.0109(14)
Mn32 0.0125(2) 0.0144(2) 0.0126(2) -0.00119(19) -0.00121(18) -0.00280(18)
O32 0.0256(13) 0.0221(12) 0.0313(14) -0.0038(10) 0.0038(11) -0.0104(10)
C32 0.0178(16) 0.0189(16) 0.0125(16) -0.0044(13) -0.0018(13) 0.0027(13)
C33 0.0198(17) 0.0214(16) 0.0155(17) -0.0024(14) 0.0040(13) -0.0017(14)
O33 0.0282(13) 0.0381(14) 0.0335(15) -0.0072(12) 0.0002(11) -0.0221(12)
C34 0.0162(15) 0.0179(15) 0.0169(17) -0.0038(14) 0.0023(13) -0.0076(13)
O34 0.0253(12) 0.0178(11) 0.0240(13) 0.0023(10) -0.0061(10) -0.0009(10)
C41 0.043(2) 0.0240(17) 0.0155(18) -0.0044(15) -0.0007(16) -0.0126(16)
C42 0.0244(18) 0.0220(17) 0.031(2) -0.0139(15) 0.0013(15) -0.0023(15)
C43 0.0319(19) 0.0112(15) 0.0253(19) -0.0075(14) -0.0105(15) -0.0007(14)
C44 0.0303(19) 0.0185(16) 0.0214(18) -0.0042(14) -0.0018(15) -0.0113(14)
C45 0.0282(18) 0.0195(16) 0.0237(19) -0.0081(14) -0.0099(15) -0.0075(14)
C46 0.0335(19) 0.0122(14) 0.0148(17) -0.0010(13) -0.0043(14) -0.0064(14)
C47 0.0214(17) 0.0165(15) 0.0282(19) -0.0079(14) 0.0039(14) -0.0087(13)
C48 0.0237(17) 0.0167(16) 0.0265(19) -0.0098(14) -0.0101(14) 0.0027(13)
C49 0.0271(18) 0.0161(15) 0.0146(17) -0.0018(13) 0.0028(14) 0.0007(13)
C50 0.0152(15) 0.0160(15) 0.0236(18) -0.0019(14) -0.0023(13) 0.0008(13)
C51 0.0137(15) 0.0200(15) 0.0125(16) 0.0026(13) -0.0041(12) -0.0017(13)
C52 0.0151(16) 0.0218(16) 0.0291(19) -0.0020(15) -0.0032(14) -0.0061(13)
C53 0.0216(18) 0.0241(17) 0.032(2) -0.0109(16) 0.0020(15) 0.0016(15)
C54 0.0135(16) 0.0262(17) 0.032(2) 0.0010(16) 0.0020(14) -0.0029(14)
C55 0.0192(16) 0.0208(16) 0.0264(19) 0.0093(14) -0.0071(14) -0.0097(13)
C56 0.0221(17) 0.0148(15) 0.0186(17) 0.0024(13) -0.0026(13) -0.0020(13)

loop_
_atom_type_symbol
_atom_type_description
_atom_type_scat_dispersion_real
_atom_type_scat_dispersion_imag
_atom_type_scat_source
C C 0.0033 0.0016 'International Tables Vol C Tables 4.2.6.8 and 6.1.1.4'
H H 0.0000 0.0000 'International Tables Vol C Tables 4.2.6.8 and 6.1.1.4'
B B 0.0013 0.0007 'International Tables Vol C Tables 4.2.6.8 and 6.1.1.4'
O O 0.0106 0.0060 'International Tables Vol C Tables 4.2.6.8 and 6.1.1.4'
Mn Mn 0.3368 0.7283 'International Tables Vol C Tables 4.2.6.8 and 6.1.1.4'
Hg Hg -2.3894 9.2266 'International Tables Vol C Tables 4.2.6.8 and 6.1.1.4'

loop_
_geom_angle_atom_site_label_1
_geom_angle_atom_site_label_2
_geom_angle_atom_site_label_3
_geom_angle
C21 Hg1 B1 146.83(12)
C21 Hg1 C4 130.93(10)
B1 Hg1 C4 76.86(11)
Mn1 B1 Hg1 111.86(17)
O1 C1 Mn1 176.2(3)
C1 Mn1 C2 95.90(14)
C1 Mn1 B1 79.38(14)
C2 Mn1 B1 83.93(13)
C1 Mn1 C12 96.69(13)
C2 Mn1 C12 158.71(13)
B1 Mn1 C12 115.27(13)
C1 Mn1 C15 157.66(13)
C2 Mn1 C15 100.17(13)
B1 Mn1 C15 117.54(14)
C12 Mn1 C15 63.61(12)
C1 Mn1 C13 94.48(13)
C2 Mn1 C13 123.34(12)
B1 Mn1 C13 152.67(13)
C12 Mn1 C13 38.44(11)
C15 Mn1 C13 63.69(12)
C1 Mn1 C14 125.04(13)
C2 Mn1 C14 95.09(13)
B1 Mn1 C14 155.41(14)
C12 Mn1 C14 63.62(12)
C15 Mn1 C14 38.33(11)
C13 Mn1 C14 37.64(11)
C1 Mn1 C11 130.03(13)
C2 Mn1 C11 133.96(14)
B1 Mn1 C11 99.68(13)
C12 Mn1 C11 38.18(11)
C15 Mn1 C11 37.72(12)
C13 Mn1 C11 63.92(11)
C14 Mn1 C11 63.60(12)
O2 C2 Mn1 178.2(3)
O4 C4 Hg1 116.2(3)
C15 C11 C12 107.8(3)
C15 C11 Mn1 70.73(18)
C12 C11 Mn1 70.39(18)
C15 C11 H11 126.1
C12 C11 H11 126.1
Mn1 C11 H11 124.4
C11 C12 C13 107.9(3)
C11 C12 Mn1 71.42(17)
C13 C12 Mn1 71.16(17)
C11 C12 H12 126.0
C13 C12 H12 126.0
Mn1 C12 H12 123.0
C14 C13 C12 107.8(3)
C14 C13 Mn1 71.24(18)
C12 C13 Mn1 70.39(17)
C14 C13 H13 126.1
C12 C13 H13 126.1
Mn1 C13 H13 123.9
C13 C14 C15 108.1(3)
C13 C14 Mn1 71.12(18)
C15 C14 Mn1 70.50(18)
C13 C14 H14 125.9
C15 C14 H14 125.9
Mn1 C14 H14 124.1
C11 C15 C14 108.3(3)
C11 C15 Mn1 71.55(19)
C14 C15 Mn1 71.17(19)
C11 C15 H15 125.8
C14 C15 H15 125.8
Mn1 C15 H15 123.1
C20 C16 C17 113.2(11)
C20 C16 H16 123.4
C17 C16 H16 123.4
C16 C17 C18 103.5(10)
C16 C17 H17 128.2
C18 C17 H17 128.2
C19 C18 C17 102.7(9)
C19 C18 H18 128.7
C17 C18 H18 128.7
C20 C19 C18 108.5(8)
C20 C19 H19 125.8
C18 C19 H19 125.8
C16 C20 C19 112.1(8)
C16 C20 H20 123.9
C19 C20 H20 123.9
C62 C61 C65 97.5(17)
C62 C61 H61 131.3
C65 C61 H61 131.3
C63 C62 C61 119(2)
C63 C62 H62 120.5
C61 C62 H62 120.5
C62 C63 C64 115.7(18)
C62 C63 H63 122.2
C64 C63 H63 122.2
C65 C64 C63 107.2(14)
C65 C64 H64 126.4
C63 C64 H64 126.4
C64 C65 C61 100.4(14)
C64 C65 H65 129.8
C61 C65 H65 129.8
C22 C21 C26 117.6(3)
C22 C21 Hg1 121.1(2)
C26 C21 Hg1 121.2(2)
C21 C22 C23 121.4(3)
C21 C22 H22 119.3
C23 C22 H22 119.3
C24 C23 C22 120.0(3)
C24 C23 H23 120.0
C22 C23 H23 120.0
C23 C24 C25 119.5(3)
C23 C24 H24 120.2
C25 C24 H24 120.2
C26 C25 C24 120.3(3)
C26 C25 H25 119.9
C24 C25 H25 119.9
C25 C26 C21 121.2(3)
C25 C26 H26 119.4
C21 C26 H26 119.4
C31 Mn31 C32 93.65(13)
C31 Mn31 B31 79.14(14)
C32 Mn31 B31 93.32(15)
C31 Mn31 C44 103.33(13)
C32 Mn31 C44 159.89(12)
B31 Mn31 C44 100.32(14)
C31 Mn31 C42 156.84(15)
C32 Mn31 C42 96.52(13)
B31 Mn31 C42 120.81(14)
C44 Mn31 C42 63.80(12)
C31 Mn31 C45 94.22(14)
C32 Mn31 C45 130.79(13)
B31 Mn31 C45 135.86(14)
C44 Mn31 C45 38.37(12)
C42 Mn31 C45 63.52(13)
C31 Mn31 C43 139.01(13)
C32 Mn31 C43 127.13(13)
B31 Mn31 C43 93.00(14)
C44 Mn31 C43 38.10(12)
C42 Mn31 C43 38.27(12)
C45 Mn31 C43 63.87(13)
C31 Mn31 C41 119.98(14)
C32 Mn31 C41 98.51(13)
B31 Mn31 C41 156.50(14)
C44 Mn31 C41 63.73(12)
C42 Mn31 C41 37.81(13)
C45 Mn31 C41 37.86(12)
C43 Mn31 C41 63.70(13)
C31 Mn31 Hg31 114.88(11)
C32 Mn31 Hg31 72.14(10)
B31 Mn31 Hg31 41.05(10)
C44 Mn31 Hg31 109.21(9)
C42 Mn31 Hg31 88.08(10)
C45 Mn31 Hg31 143.08(9)
C43 Mn31 Hg31 79.22(9)
C41 Mn31 Hg31 124.84(10)
C51 Hg31 B31 150.77(12)
C51 Hg31 Mn32 163.53(8)
B31 Hg31 Mn32 45.55(9)
C51 Hg31 Mn31 118.32(8)
B31 Hg31 Mn31 32.51(9)
Mn32 Hg31 Mn31 78.055(15)
Mn31 B31 Mn32 175.5(2)
Mn31 B31 Hg31 106.44(14)
Mn32 B31 Hg31 78.03(13)
O31 C31 Mn31 176.6(3)
C33 Mn32 C34 89.89(14)
C33 Mn32 B31 74.21(14)
C34 Mn32 B31 112.31(14)
C33 Mn32 C50 89.90(13)
C34 Mn32 C50 135.38(13)
B31 Mn32 C50 110.47(13)
C33 Mn32 C49 103.91(13)
C34 Mn32 C49 99.00(13)
B31 Mn32 C49 148.54(13)
C50 Mn32 C49 38.42(12)
C33 Mn32 C46 113.23(14)
C34 Mn32 C46 153.84(14)
B31 Mn32 C46 86.77(13)
C50 Mn32 C46 38.88(11)
C49 Mn32 C46 64.74(11)
C33 Mn32 C48 141.46(13)
C34 Mn32 C48 89.99(13)
B31 Mn32 C48 139.84(14)
C50 Mn32 C48 64.21(12)
C49 Mn32 C48 38.31(12)
C46 Mn32 C48 64.41(12)
C33 Mn32 C47 151.31(13)
C34 Mn32 C47 117.06(14)
B31 Mn32 C47 101.90(13)
C50 Mn32 C47 64.40(12)
C49 Mn32 C47 64.33(12)
C46 Mn32 C47 38.36(12)
C48 Mn32 C47 38.38(12)
C33 Mn32 Hg31 114.40(9)
C34 Mn32 Hg31 74.33(9)
B31 Mn32 Hg31 56.42(10)
C50 Mn32 Hg31 143.54(8)
C49 Mn32 Hg31 140.89(9)
C46 Mn32 Hg31 104.74(8)
C48 Mn32 Hg31 102.60(9)
C47 Mn32 Hg31 84.14(8)
O32 C32 Mn31 178.8(3)
O33 C33 Mn32 178.3(3)
O34 C34 Mn32 175.2(3)
C42 C41 C45 107.8(3)
C42 C41 Mn31 70.25(19)
C45 C41 Mn31 70.31(18)
C42 C41 H41 126.1
C45 C41 H41 126.1
Mn31 C41 H41 124.9
C41 C42 C43 108.5(3)
C41 C42 Mn31 71.94(18)
C43 C42 Mn31 70.95(17)
C41 C42 H42 125.7
C43 C42 H42 125.7
Mn31 C42 H42 123.0
C44 C43 C42 107.4(3)
C44 C43 Mn31 70.32(17)
C42 C43 Mn31 70.77(17)
C44 C43 H43 126.3
C42 C43 H43 126.3
Mn31 C43 H43 124.2
C43 C44 C45 108.3(3)
C43 C44 Mn31 71.59(18)
C45 C44 Mn31 71.44(18)
C43 C44 H44 125.8
C45 C44 H44 125.8
Mn31 C44 H44 122.8
C41 C45 C44 108.0(3)
C41 C45 Mn31 71.83(19)
C44 C45 Mn31 70.19(19)
C41 C45 H45 126.0
C44 C45 H45 126.0
Mn31 C45 H45 123.6
C47 C46 C50 107.3(3)
C47 C46 Mn32 71.20(18)
C50 C46 Mn32 69.97(16)
C47 C46 H46 126.4
C50 C46 H46 126.4
Mn32 C46 H46 124.1
C46 C47 C48 108.2(3)
C46 C47 Mn32 70.44(18)
C48 C47 Mn32 70.72(18)
C46 C47 H47 125.9
C48 C47 H47 125.9
Mn32 C47 H47 124.5
C49 C48 C47 108.2(3)
C49 C48 Mn32 70.43(19)
C47 C48 Mn32 70.91(19)
C49 C48 H48 125.9
C47 C48 H48 125.9
Mn32 C48 H48 124.4
C50 C49 C48 107.9(3)
C50 C49 Mn32 70.33(17)
C48 C49 Mn32 71.27(17)
C50 C49 H49 126.0
C48 C49 H49 126.0
Mn32 C49 H49 124.0
C49 C50 C46 108.5(3)
C49 C50 Mn32 71.26(16)
C46 C50 Mn32 71.15(17)
C49 C50 H50 125.8
C46 C50 H50 125.8
Mn32 C50 H50 123.5
C52 C51 C56 118.2(3)
C52 C51 Hg31 119.9(2)
C56 C51 Hg31 121.8(2)
C51 C52 C53 121.0(3)
C51 C52 H52 119.5
C53 C52 H52 119.5
C54 C53 C52 119.9(3)
C54 C53 H53 120.1
C52 C53 H53 120.1
C55 C54 C53 119.8(3)
C55 C54 H54 120.1
C53 C54 H54 120.1
C54 C55 C56 121.0(3)
C54 C55 H55 119.5
C56 C55 H55 119.5
C55 C56 C51 120.2(3)
C55 C56 H56 119.9
C51 C56 H56 119.9

loop_
_geom_bond_atom_site_label_1
_geom_bond_atom_site_label_2
_geom_bond_distance
Hg1 C21 2.085(3)
Hg1 B1 2.308(3)
Hg1 C4 2.740(3)
B1 Mn1 1.858(3)
O1 C1 1.160(4)
C1 Mn1 1.766(4)
Mn1 C2 1.773(3)
Mn1 C12 2.155(3)
Mn1 C15 2.158(3)
Mn1 C13 2.165(3)
Mn1 C14 2.166(3)
Mn1 C11 2.168(3)
O2 C2 1.166(3)
O3 C3 1.155(3)
C4 O4 1.151(4)
C11 C15 1.398(4)
C11 C12 1.414(4)
C11 H11 0.9500
C12 C13 1.422(4)
C12 H12 0.9500
C13 C14 1.397(4)
C13 H13 0.9500
C14 C15 1.419(4)
C14 H14 0.9500
C15 H15 0.9500
C16 C20 1.274(18)
C16 C17 1.406(11)
C16 H16 0.9500
C17 C18 1.58(2)
C17 H17 0.9500
C18 C19 1.436(8)
C18 H18 0.9500
C19 C20 1.409(9)
C19 H19 0.9500
C20 H20 0.9500
C61 C62 1.42(2)
C61 C65 1.64(3)
C61 H61 0.9500
C62 C63 1.03(3)
C62 H62 0.9500
C63 C64 1.414(15)
C63 H63 0.9500
C64 C65 1.396(17)
C64 H64 0.9500
C65 H65 0.9500
C21 C22 1.385(4)
C21 C26 1.398(4)
C22 C23 1.386(4)
C22 H22 0.9500
C23 C24 1.380(4)
C23 H23 0.9500
C24 C25 1.382(5)
C24 H24 0.9500
C25 C26 1.377(4)
C25 H25 0.9500
C26 H26 0.9500
Mn31 C31 1.757(3)
Mn31 C32 1.802(3)
Mn31 B31 1.862(4)
Mn31 C44 2.135(3)
Mn31 C42 2.149(3)
Mn31 C45 2.151(3)
Mn31 C43 2.152(3)
Mn31 C41 2.171(3)
Mn31 Hg31 3.3227(5)
Hg31 C51 2.093(3)
Hg31 B31 2.275(3)
Hg31 Mn32 2.6715(5)
B31 Mn32 1.949(4)
O31 C31 1.175(3)
Mn32 C33 1.779(4)
Mn32 C34 1.805(3)
Mn32 C50 2.127(3)
Mn32 C49 2.139(3)
Mn32 C46 2.142(3)
Mn32 C48 2.150(3)
Mn32 C47 2.152(3)
O32 C32 1.150(4)
C33 O33 1.153(4)
C34 O34 1.151(4)
C41 C42 1.400(5)
C41 C45 1.402(4)
C41 H41 0.9500
C42 C43 1.410(4)
C42 H42 0.9500
C43 C44 1.399(5)
C43 H43 0.9500
C44 C45 1.409(4)
C44 H44 0.9500
C45 H45 0.9500
C46 C47 1.411(5)
C46 C50 1.421(4)
C46 H46 0.9500
C47 C48 1.414(4)
C47 H47 0.9500
C48 C49 1.407(4)
C48 H48 0.9500
C49 C50 1.403(4)
C49 H49 0.9500
C50 H50 0.9500
C51 C52 1.383(4)
C51 C56 1.398(4)
C52 C53 1.394(4)
C52 H52 0.9500
C53 C54 1.381(5)
C53 H53 0.9500
C54 C55 1.361(4)
C54 H54 0.9500
C55 C56 1.390(4)
C55 H55 0.9500
C56 H56 0.9500

loop_
_geom_torsion_atom_site_label_1
_geom_torsion_atom_site_label_2
_geom_torsion_atom_site_label_3
_geom_torsion_atom_site_label_4
_geom_torsion
C21 Hg1 B1 Mn1 -3.1(3)
C4 Hg1 B1 Mn1 -153.81(17)
Hg1 B1 Mn1 C1 -161.28(17)
Hg1 B1 Mn1 C2 101.54(17)
Hg1 B1 Mn1 C12 -68.84(18)
Hg1 B1 Mn1 C15 3.2(2)
Hg1 B1 Mn1 C13 -82.2(3)
Hg1 B1 Mn1 C14 12.6(4)
Hg1 B1 Mn1 C11 -32.09(17)
C21 Hg1 C4 O4 -11.8(3)
B1 Hg1 C4 O4 147.5(3)
C1 Mn1 C11 C15 -152.68(19)
C2 Mn1 C11 C15 32.2(2)
B1 Mn1 C11 C15 123.10(19)
C12 Mn1 C11 C15 -118.0(3)
C13 Mn1 C11 C15 -79.99(19)
C14 Mn1 C11 C15 -37.83(17)
C1 Mn1 C11 C12 -34.7(2)
C2 Mn1 C11 C12 150.2(2)
B1 Mn1 C11 C12 -118.9(2)
C15 Mn1 C11 C12 118.0(3)
C13 Mn1 C11 C12 37.98(18)
C14 Mn1 C11 C12 80.14(19)
C15 C11 C12 C13 -1.0(4)
Mn1 C11 C12 C13 -62.2(2)
C15 C11 C12 Mn1 61.1(2)
C1 Mn1 C12 C11 153.96(19)
C2 Mn1 C12 C11 -80.2(4)
B1 Mn1 C12 C11 72.6(2)
C15 Mn1 C12 C11 -37.09(18)
C13 Mn1 C12 C11 -117.3(3)
C14 Mn1 C12 C11 -80.1(2)
C1 Mn1 C12 C13 -88.8(2)
C2 Mn1 C12 C13 37.1(4)
B1 Mn1 C12 C13 -170.2(2)
C15 Mn1 C12 C13 80.2(2)
C14 Mn1 C12 C13 37.17(19)
C11 Mn1 C12 C13 117.3(3)
C11 C12 C13 C14 0.6(4)
Mn1 C12 C13 C14 -61.8(2)
C11 C12 C13 Mn1 62.3(2)
C1 Mn1 C13 C14 -147.29(19)
C2 Mn1 C13 C14 -47.2(2)
B1 Mn1 C13 C14 137.2(3)
C12 Mn1 C13 C14 117.6(3)
C15 Mn1 C13 C14 37.65(18)
C11 Mn1 C13 C14 79.9(2)
C1 Mn1 C13 C12 95.1(2)
C2 Mn1 C13 C12 -164.8(2)
B1 Mn1 C13 C12 19.6(4)
C15 Mn1 C13 C12 -80.0(2)
C14 Mn1 C13 C12 -117.6(3)
C11 Mn1 C13 C12 -37.72(19)
C12 C13 C14 C15 0.1(4)
Mn1 C13 C14 C15 -61.1(2)
C12 C13 C14 Mn1 61.2(2)
C1 Mn1 C14 C13 41.1(2)
C2 Mn1 C14 C13 142.0(2)
B1 Mn1 C14 C13 -131.5(3)
C12 Mn1 C14 C13 -37.96(18)
C15 Mn1 C14 C13 -118.0(3)
C11 Mn1 C14 C13 -80.8(2)
C1 Mn1 C14 C15 159.16(18)
C2 Mn1 C14 C15 -99.98(19)
B1 Mn1 C14 C15 -13.5(4)
C12 Mn1 C14 C15 80.06(19)
C13 Mn1 C14 C15 118.0(3)
C11 Mn1 C14 C15 37.23(18)
C12 C11 C15 C14 1.1(4)
Mn1 C11 C15 C14 62.0(2)
C12 C11 C15 Mn1 -60.9(2)
C13 C14 C15 C11 -0.8(4)
Mn1 C14 C15 C11 -62.3(2)
C13 C14 C15 Mn1 61.5(2)
C1 Mn1 C15 C11 67.6(4)
C2 Mn1 C15 C11 -157.05(18)
B1 Mn1 C15 C11 -68.6(2)
C12 Mn1 C15 C11 37.55(17)
C13 Mn1 C15 C11 80.66(19)
C14 Mn1 C15 C11 117.6(3)
C1 Mn1 C15 C14 -50.0(4)
C2 Mn1 C15 C14 85.31(19)
B1 Mn1 C15 C14 173.73(18)
C12 Mn1 C15 C14 -80.09(19)
C13 Mn1 C15 C14 -36.98(17)
C11 Mn1 C15 C14 -117.6(3)
C20 C16 C17 C18 -1.0(12)
C16 C17 C18 C19 0.8(10)
C17 C18 C19 C20 -0.4(9)
C17 C16 C20 C19 0.8(13)
C18 C19 C20 C16 -0.2(11)
C65 C61 C62 C63 3(3)
C61 C62 C63 C64 -5(3)
C62 C63 C64 C65 4(2)
C63 C64 C65 C61 -1.6(16)
C62 C61 C65 C64 -0.5(17)
B1 Hg1 C21 C22 -53.9(3)
C4 Hg1 C21 C22 87.1(3)
B1 Hg1 C21 C26 130.0(2)
C4 Hg1 C21 C26 -89.1(2)
C26 C21 C22 C23 0.9(4)
Hg1 C21 C22 C23 -175.4(2)
C21 C22 C23 C24 1.0(5)
C22 C23 C24 C25 -1.9(5)
C23 C24 C25 C26 0.9(5)
C24 C25 C26 C21 1.1(4)
C22 C21 C26 C25 -1.9(4)
Hg1 C21 C26 C25 174.4(2)
C31 Mn31 Hg31 C51 -150.61(14)
C32 Mn31 Hg31 C51 -64.95(13)
B31 Mn31 Hg31 C51 177.48(18)
C44 Mn31 Hg31 C51 93.87(13)
C42 Mn31 Hg31 C51 32.52(13)
C45 Mn31 Hg31 C51 70.58(17)
C43 Mn31 Hg31 C51 70.03(13)
C41 Mn31 Hg31 C51 23.04(14)
C31 Mn31 Hg31 B31 31.91(19)
C32 Mn31 Hg31 B31 117.57(18)
C44 Mn31 Hg31 B31 -83.61(18)
C42 Mn31 Hg31 B31 -144.96(18)
C45 Mn31 Hg31 B31 -106.9(2)
C43 Mn31 Hg31 B31 -107.45(18)
C41 Mn31 Hg31 B31 -154.43(19)
C31 Mn31 Hg31 Mn32 31.29(10)
C32 Mn31 Hg31 Mn32 116.95(9)
B31 Mn31 Hg31 Mn32 -0.61(16)
C44 Mn31 Hg31 Mn32 -84.22(9)
C42 Mn31 Hg31 Mn32 -145.57(9)
C45 Mn31 Hg31 Mn32 -107.51(14)
C43 Mn31 Hg31 Mn32 -108.06(9)
C41 Mn31 Hg31 Mn32 -155.05(11)
C31 Mn31 B31 Hg31 -150.78(17)
C32 Mn31 B31 Hg31 -57.69(15)
C44 Mn31 B31 Hg31 107.47(15)
C42 Mn31 B31 Hg31 41.9(2)
C45 Mn31 B31 Hg31 124.39(16)
C43 Mn31 B31 Hg31 69.79(15)
C41 Mn31 B31 Hg31 62.6(4)
C51 Hg31 B31 Mn31 -4.5(3)
Mn32 Hg31 B31 Mn31 179.2(2)
C51 Hg31 B31 Mn32 176.29(18)
Mn31 Hg31 B31 Mn32 -179.2(2)
Hg31 B31 Mn32 C33 -134.67(13)
Hg31 B31 Mn32 C34 -51.46(14)
Hg31 B31 Mn32 C50 141.50(10)
Hg31 B31 Mn32 C49 134.4(2)
Hg31 B31 Mn32 C46 110.08(11)
Hg31 B31 Mn32 C48 67.6(2)
Hg31 B31 Mn32 C47 74.63(11)
C51 Hg31 Mn32 C33 -124.9(3)
B31 Hg31 Mn32 C33 48.72(16)
Mn31 Hg31 Mn32 C33 49.18(11)
C51 Hg31 Mn32 C34 -42.3(3)
B31 Hg31 Mn32 C34 131.27(16)
Mn31 Hg31 Mn32 C34 131.74(11)
C51 Hg31 Mn32 B31 -173.6(3)
Mn31 Hg31 Mn32 B31 0.46(12)
C51 Hg31 Mn32 C50 107.5(3)
B31 Hg31 Mn32 C50 -78.9(2)
Mn31 Hg31 Mn32 C50 -78.46(16)
C51 Hg31 Mn32 C49 42.6(3)
B31 Hg31 Mn32 C49 -143.75(18)
Mn31 Hg31 Mn32 C49 -143.29(13)
C51 Hg31 Mn32 C46 110.6(3)
B31 Hg31 Mn32 C46 -75.84(15)
Mn31 Hg31 Mn32 C46 -75.37(10)
C51 Hg31 Mn32 C48 44.1(3)
B31 Hg31 Mn32 C48 -142.33(15)
Mn31 Hg31 Mn32 C48 -141.87(9)
C51 Hg31 Mn32 C47 77.9(3)
B31 Hg31 Mn32 C47 -108.47(15)
Mn31 Hg31 Mn32 C47 -108.01(9)
C31 Mn31 C41 C42 -171.1(2)
C32 Mn31 C41 C42 89.7(2)
B31 Mn31 C41 C42 -29.7(4)
C44 Mn31 C41 C42 -80.4(2)
C45 Mn31 C41 C42 -118.2(3)
C43 Mn31 C41 C42 -37.7(2)
Hg31 Mn31 C41 C42 15.6(2)
C31 Mn31 C41 C45 -52.9(2)
C32 Mn31 C41 C45 -152.1(2)
B31 Mn31 C41 C45 88.5(4)
C44 Mn31 C41 C45 37.83(19)
C42 Mn31 C41 C45 118.2(3)
C43 Mn31 C41 C45 80.5(2)
Hg31 Mn31 C41 C45 133.78(17)
C45 C41 C42 C43 1.3(4)
Mn31 C41 C42 C43 61.9(2)
C45 C41 C42 Mn31 -60.6(2)
C31 Mn31 C42 C41 20.0(4)
C32 Mn31 C42 C41 -95.5(2)
B31 Mn31 C42 C41 166.7(2)
C44 Mn31 C42 C41 80.2(2)
C45 Mn31 C42 C41 37.17(19)
C43 Mn31 C42 C41 117.8(3)
Hg31 Mn31 C42 C41 -167.27(19)
C31 Mn31 C42 C43 -97.8(4)
C32 Mn31 C42 C43 146.7(2)
B31 Mn31 C42 C43 48.9(3)
C44 Mn31 C42 C43 -37.6(2)
C45 Mn31 C42 C43 -80.6(2)
C41 Mn31 C42 C43 -117.8(3)
Hg31 Mn31 C42 C43 74.9(2)
C41 C42 C43 C44 -1.4(4)
Mn31 C42 C43 C44 61.1(2)
C41 C42 C43 Mn31 -62.5(2)
C31 Mn31 C43 C44 26.1(3)
C32 Mn31 C43 C44 -160.6(2)
B31 Mn31 C43 C44 102.9(2)
C42 Mn31 C43 C44 -117.5(3)
C45 Mn31 C43 C44 -37.84(19)
C41 Mn31 C43 C44 -80.2(2)
Hg31 Mn31 C43 C44 141.79(19)
C31 Mn31 C43 C42 143.5(2)
C32 Mn31 C43 C42 -43.1(3)
B31 Mn31 C43 C42 -139.6(2)
C44 Mn31 C43 C42 117.5(3)
C45 Mn31 C43 C42 79.6(2)
C41 Mn31 C43 C42 37.2(2)
Hg31 Mn31 C43 C42 -100.7(2)
C42 C43 C44 C45 1.0(4)
Mn31 C43 C44 C45 62.4(2)
C42 C43 C44 Mn31 -61.4(2)
C31 Mn31 C44 C43 -162.8(2)
C32 Mn31 C44 C43 50.3(5)
B31 Mn31 C44 C43 -81.6(2)
C42 Mn31 C44 C43 37.8(2)
C45 Mn31 C44 C43 117.5(3)
C41 Mn31 C44 C43 80.1(2)
Hg31 Mn31 C44 C43 -40.0(2)
C31 Mn31 C44 C45 79.8(2)
C32 Mn31 C44 C45 -67.1(5)
B31 Mn31 C44 C45 160.94(19)
C42 Mn31 C44 C45 -79.7(2)
C43 Mn31 C44 C45 -117.5(3)
C41 Mn31 C44 C45 -37.33(19)
Hg31 Mn31 C44 C45 -157.51(16)
C42 C41 C45 C44 -0.7(4)
Mn31 C41 C45 C44 -61.2(2)
C42 C41 C45 Mn31 60.6(2)
C43 C44 C45 C41 -0.2(4)
Mn31 C44 C45 C41 62.3(2)
C43 C44 C45 Mn31 -62.5(2)
C31 Mn31 C45 C41 136.2(2)
C32 Mn31 C45 C41 37.7(3)
B31 Mn31 C45 C41 -145.1(2)
C44 Mn31 C45 C41 -117.6(3)
C42 Mn31 C45 C41 -37.13(19)
C43 Mn31 C45 C41 -80.0(2)
Hg31 Mn31 C45 C41 -80.6(2)
C31 Mn31 C45 C44 -106.2(2)
C32 Mn31 C45 C44 155.27(19)
B31 Mn31 C45 C44 -27.5(3)
C42 Mn31 C45 C44 80.5(2)
C43 Mn31 C45 C44 37.58(18)
C41 Mn31 C45 C44 117.6(3)
Hg31 Mn31 C45 C44 37.0(3)
C33 Mn32 C46 C47 174.87(18)
C34 Mn32 C46 C47 24.5(4)
B31 Mn32 C46 C47 -113.8(2)
C50 Mn32 C46 C47 117.2(3)
C49 Mn32 C46 C47 79.9(2)
C48 Mn32 C46 C47 37.29(18)
Hg31 Mn32 C46 C47 -59.83(18)
C33 Mn32 C46 C50 57.6(2)
C34 Mn32 C46 C50 -92.7(3)
B31 Mn32 C46 C50 128.9(2)
C49 Mn32 C46 C50 -37.3(2)
C48 Mn32 C46 C50 -79.9(2)
C47 Mn32 C46 C50 -117.2(3)
Hg31 Mn32 C46 C50 -177.08(18)
C50 C46 C47 C48 0.0(3)
Mn32 C46 C47 C48 -61.0(2)
C50 C46 C47 Mn32 61.0(2)
C33 Mn32 C47 C46 -9.9(4)
C34 Mn32 C47 C46 -168.14(18)
B31 Mn32 C47 C46 69.0(2)
C50 Mn32 C47 C46 -38.23(18)
C49 Mn32 C47 C46 -81.04(19)
C48 Mn32 C47 C46 -118.3(3)
Hg31 Mn32 C47 C46 122.81(17)
C33 Mn32 C47 C48 108.5(3)
C34 Mn32 C47 C48 -49.8(2)
B31 Mn32 C47 C48 -172.72(19)
C50 Mn32 C47 C48 80.10(19)
C49 Mn32 C47 C48 37.29(18)
C46 Mn32 C47 C48 118.3(3)
Hg31 Mn32 C47 C48 -118.87(17)
C46 C47 C48 C49 -0.1(3)
Mn32 C47 C48 C49 -60.9(2)
C46 C47 C48 Mn32 60.8(2)
C33 Mn32 C48 C49 -14.8(3)
C34 Mn32 C48 C49 -104.63(19)
B31 Mn32 C48 C49 129.3(2)
C50 Mn32 C48 C49 37.61(17)
C46 Mn32 C48 C49 80.96(19)
C47 Mn32 C48 C49 118.2(3)
Hg31 Mn32 C48 C49 -178.55(16)
C33 Mn32 C48 C47 -133.0(2)
C34 Mn32 C48 C47 137.14(19)
B31 Mn32 C48 C47 11.1(3)
C50 Mn32 C48 C47 -80.62(19)
C49 Mn32 C48 C47 -118.2(3)
C46 Mn32 C48 C47 -37.27(17)
Hg31 Mn32 C48 C47 63.21(18)
C47 C48 C49 C50 0.1(3)
Mn32 C48 C49 C50 -61.1(2)
C47 C48 C49 Mn32 61.2(2)
C33 Mn32 C49 C50 -71.6(2)
C34 Mn32 C49 C50 -163.76(19)
B31 Mn32 C49 C50 10.8(4)
C46 Mn32 C49 C50 37.79(19)
C48 Mn32 C49 C50 117.8(3)
C47 Mn32 C49 C50 80.5(2)
Hg31 Mn32 C49 C50 120.06(18)
C33 Mn32 C49 C48 170.55(19)
C34 Mn32 C49 C48 78.4(2)
B31 Mn32 C49 C48 -107.1(3)
C50 Mn32 C49 C48 -117.8(3)
C46 Mn32 C49 C48 -80.03(19)
C47 Mn32 C49 C48 -37.36(18)
Hg31 Mn32 C49 C48 2.2(2)
C48 C49 C50 C46 -0.1(3)
Mn32 C49 C50 C46 -61.8(2)
C48 C49 C50 Mn32 61.7(2)
C47 C46 C50 C49 0.0(3)
Mn32 C46 C50 C49 61.8(2)
C47 C46 C50 Mn32 -61.8(2)
C33 Mn32 C50 C49 112.9(2)
C34 Mn32 C50 C49 23.2(3)
B31 Mn32 C50 C49 -174.02(19)
C46 Mn32 C50 C49 -118.0(3)
C48 Mn32 C50 C49 -37.51(19)
C47 Mn32 C50 C49 -80.3(2)
Hg31 Mn32 C50 C49 -113.25(19)
C33 Mn32 C50 C46 -129.1(2)
C34 Mn32 C50 C46 141.2(2)
B31 Mn32 C50 C46 -56.0(2)
C49 Mn32 C50 C46 118.0(3)
C48 Mn32 C50 C46 80.5(2)
C47 Mn32 C50 C46 37.7(2)
Hg31 Mn32 C50 C46 4.8(3)
B31 Hg31 C51 C52 -52.9(4)
Mn32 Hg31 C51 C52 117.8(3)
Mn31 Hg31 C51 C52 -55.6(3)
B31 Hg31 C51 C56 127.3(3)
Mn32 Hg31 C51 C56 -62.0(4)
Mn31 Hg31 C51 C56 124.6(2)
C56 C51 C52 C53 0.3(5)
Hg31 C51 C52 C53 -179.5(2)
C51 C52 C53 C54 -0.2(5)
C52 C53 C54 C55 0.6(5)
C53 C54 C55 C56 -1.2(5)
C54 C55 C56 C51 1.3(5)
C52 C51 C56 C55 -0.8(4)
Hg31 C51 C56 C55 179.0(2)
